data_9012182
loop_
_publ_author_name
'Knop, O.'
'Cameron, T. S.'
'Jochem, K.'

_publ_section_title
;
 What is the true space group of weberite?
 Sample: I2_12_12_1 refinement, T = 133 K
 Note: y(F6) and z(F6) corrected
;
_journal_name_full 'Journal of Solid State Chemistry'
_journal_page_first 213
_journal_page_last 221
_journal_paper_doi 10.1016/0022-4596(82)90231-6
_journal_volume 43
_journal_year 1982
_chemical_compound_source 'Ivigtut, Greenland'
_chemical_formula_sum 'Al F7 Mg Na2'
_chemical_name_mineral Weberite
_symmetry_space_group_name_H-M 'I 21 21 21'
_cell_angle_alpha 90
_cell_angle_beta 90
_cell_angle_gamma 90
_cell_length_a 7.050
_cell_length_b 9.979
_cell_length_c 7.297
_cell_formula_units_Z 4
_cell_volume 513.358
_database_code_amcsd 0013482
_diffrn_ambient_temperature 133
_exptl_crystal_density_diffrn 2.979
_cod_original_formula_sum 'Na2 Mg Al F7'
_cod_database_code 9012182

loop_
_space_group_symop_operation_xyz
x,y,z
1/2+x,1/2+y,1/2+z
-x,1/2+y,1/2-z
1/2-x,+y,-z
1/2+x,-y,-z
+x,1/2-y,1/2-z
1/2-x,1/2-y,1/2+z
-x,-y,+z

loop_
_atom_site_aniso_label
_atom_site_aniso_U_11
_atom_site_aniso_U_22
_atom_site_aniso_U_33
_atom_site_aniso_U_12
_atom_site_aniso_U_13
_atom_site_aniso_U_23
Na1 0.01190 0.01220 0.04400 0.00000 -0.00290 0.00000
Na2 0.01480 0.02510 0.01200 0.00000 0.00000 0.00690
Mg 0.00480 0.00480 0.00760 0.00000 0.00050 0.00000
Al 0.00560 0.00500 0.00760 0.00000 0.00000 -0.00100
F1 0.00620 0.01430 0.01160 0.00000 0.00000 0.00000
F3 0.01230 0.01090 0.01020 0.00000 -0.00200 0.00030
F5 0.00830 0.01040 0.01660 -0.00120 -0.00010 -0.00330
F6 0.01030 0.00850 0.01180 0.00530 0.00320 -0.00380

loop_
_atom_site_label
_atom_site_fract_x
_atom_site_fract_y
_atom_site_fract_z
Na1 0.25000 0.00010 0.50000
Na2 -0.00040 0.25000 0.75000
Mg 0.25000 0.00030 0.00000
Al -0.00110 0.25000 0.25000
F1 0.00000 0.00000 0.88610
F3 -0.00010 0.16440 0.47130
F5 0.18380 0.13620 0.18180
F6 0.31480 0.63850 0.67910

loop_
_cod_related_entry_id
_cod_related_entry_database
_cod_related_entry_code
1 AMCSD 0013482
